data_4103930
loop_
_publ_author_name
'Zaozao Qiu'
'Zuowei Xie'

_publ_section_title
;
 Nickel-Mediated Three-Component Cycloaddition Reaction of Carboryne,
 Alkenes, and Alkynes
;
_journal_name_full 'Journal of the American Chemical Society'
_journal_page_first 2084
_journal_page_last 2085
_journal_paper_doi 10.1021/ja809389k
_journal_volume 131
_journal_year 2009
_chemical_formula_sum 'C18 H25 B10 N'
_chemical_formula_weight 363.49
_chemical_name_systematic
;

 ?

;
_space_group_IT_number 14
_symmetry_cell_setting monoclinic
_symmetry_space_group_name_Hall '-P 2ybc'
_symmetry_space_group_name_H-M 'P 1 21/c 1'
_atom_sites_solution_hydrogens geom
_atom_sites_solution_primary direct
_atom_sites_solution_secondary difmap
_audit_creation_method SHELXL-97
_cell_angle_alpha 90.00
_cell_angle_beta 98.982(2)
_cell_angle_gamma 90.00
_cell_formula_units_Z 4
_cell_length_a 12.961(2)
_cell_length_b 7.0537(11)
_cell_length_c 23.025(3)
_cell_measurement_reflns_used 970
_cell_measurement_temperature 293(2)
_cell_measurement_theta_max 27.95
_cell_measurement_theta_min 3.02
_cell_volume 2079.2(5)
_computing_cell_refinement 'Bruker SMART'
_computing_data_collection 'Bruker SMART'
_computing_data_reduction 'Bruker SAINT'
_computing_molecular_graphics 'Bruker SHELXTL'
_computing_publication_material 'Bruker SHELXTL'
_computing_structure_refinement 'SHELXL-97 (Sheldrick, 1997)'
_computing_structure_solution 'SHELXS-97 (Sheldrick, 1990)'
_diffrn_ambient_temperature 293(2)
_diffrn_measured_fraction_theta_full 0.995
_diffrn_measured_fraction_theta_max 0.995
_diffrn_measurement_device_type 'CCD area detector'
_diffrn_measurement_method 'phi and omega scans'
_diffrn_radiation_monochromator graphite
_diffrn_radiation_source 'fine-focus sealed tube'
_diffrn_radiation_type MoK\a
_diffrn_radiation_wavelength 0.71073
_diffrn_reflns_av_R_equivalents 0.0370
_diffrn_reflns_av_sigmaI/netI 0.0433
_diffrn_reflns_limit_h_max 16
_diffrn_reflns_limit_h_min -17
_diffrn_reflns_limit_k_max 9
_diffrn_reflns_limit_k_min -9
_diffrn_reflns_limit_l_max 30
_diffrn_reflns_limit_l_min -26
_diffrn_reflns_number 13568
_diffrn_reflns_theta_full 28.02
_diffrn_reflns_theta_max 28.02
_diffrn_reflns_theta_min 1.59
_exptl_absorpt_coefficient_mu 0.059
_exptl_absorpt_correction_T_max 1.0000
_exptl_absorpt_correction_T_min 0.747812
_exptl_absorpt_correction_type SADABS
_exptl_crystal_colour colourless
_exptl_crystal_density_diffrn 1.161
_exptl_crystal_density_meas 0
_exptl_crystal_density_method 'not measured'
_exptl_crystal_description block
_exptl_crystal_F_000 760
_exptl_crystal_size_max 0.50
_exptl_crystal_size_mid 0.40
_exptl_crystal_size_min 0.30
_refine_diff_density_max 0.393
_refine_diff_density_min -0.205
_refine_diff_density_rms 0.046
_refine_ls_extinction_method none
_refine_ls_goodness_of_fit_ref 1.023
_refine_ls_hydrogen_treatment riding
_refine_ls_matrix_type full
_refine_ls_number_parameters 262
_refine_ls_number_reflns 5023
_refine_ls_number_restraints 0
_refine_ls_restrained_S_all 1.023
_refine_ls_R_factor_all 0.0843
_refine_ls_R_factor_gt 0.0574
_refine_ls_shift/su_max 0.000
_refine_ls_shift/su_mean 0.000
_refine_ls_structure_factor_coef Fsqd
_refine_ls_weighting_details 'calc w=1/[\s^2^(Fo^2^)+(0.0993P)^2^+0.4632P] where P=(Fo^2^+2Fc^2^)/3'
_refine_ls_weighting_scheme calc
_refine_ls_wR_factor_gt 0.1583
_refine_ls_wR_factor_ref 0.1820
_reflns_number_gt 3494
_reflns_number_total 5023
_reflns_threshold_expression >2sigma(I)
_cod_data_source_file ja809389k_si_002_3.cif
_cod_data_source_block 4e
_cod_original_cell_volume 2079.1(5)
_cod_database_code 4103930

loop_
_symmetry_equiv_pos_as_xyz
'x, y, z'
'-x, y+1/2, -z+1/2'
'-x, -y, -z'
'x, -y-1/2, z-1/2'

loop_
_atom_site_label
_atom_site_type_symbol
_atom_site_fract_x
_atom_site_fract_y
_atom_site_fract_z
_atom_site_U_iso_or_equiv
_atom_site_adp_type
_atom_site_occupancy
_atom_site_symmetry_multiplicity
_atom_site_calc_flag
_atom_site_refinement_flags
N1 N 0.22129(13) 0.6019(2) 0.49830(7) 0.0499(4) Uani 1 1 d .
C1 C 0.37304(11) 0.1875(2) 0.40044(7) 0.0318(3) Uani 1 1 d .
C2 C 0.26861(11) 0.0660(2) 0.37357(6) 0.0298(3) Uani 1 1 d .
C11 C 0.35894(13) 0.3312(3) 0.44775(7) 0.0385(4) Uani 1 1 d .
H11A H 0.3398 0.4521 0.4291 0.046 Uiso 1 1 calc R
H11B H 0.4254 0.3480 0.4732 0.046 Uiso 1 1 calc R
C12 C 0.27613(13) 0.2765(3) 0.48572(7) 0.0383(4) Uani 1 1 d .
H12A H 0.3044 0.1719 0.5114 0.046 Uiso 1 1 calc R
C13 C 0.25968(12) 0.4439(2) 0.52480(7) 0.0368(4) Uani 1 1 d .
C14 C 0.28449(15) 0.4299(3) 0.58587(8) 0.0522(5) Uani 1 1 d .
H14A H 0.3116 0.3182 0.6035 0.063 Uiso 1 1 calc R
C15 C 0.26774(18) 0.5870(4) 0.61958(9) 0.0639(6) Uani 1 1 d .
H15A H 0.2829 0.5824 0.6604 0.077 Uiso 1 1 calc R
C16 C 0.22860(17) 0.7479(3) 0.59170(10) 0.0616(6) Uani 1 1 d .
H16A H 0.2169 0.8553 0.6132 0.074 Uiso 1 1 calc R
C17 C 0.20671(17) 0.7491(3) 0.53162(10) 0.0572(5) Uani 1 1 d .
H17A H 0.1800 0.8598 0.5131 0.069 Uiso 1 1 calc R
C18 C 0.17405(12) 0.2080(2) 0.44917(7) 0.0369(4) Uani 1 1 d .
C19 C 0.07583(15) 0.2429(3) 0.47510(10) 0.0557(5) Uani 1 1 d .
H19A H 0.0167 0.1957 0.4488 0.083 Uiso 1 1 calc R
H19B H 0.0677 0.3765 0.4809 0.083 Uiso 1 1 calc R
H19C H 0.0807 0.1786 0.5122 0.083 Uiso 1 1 calc R
C20 C 0.17145(11) 0.1099(2) 0.39913(7) 0.0319(3) Uani 1 1 d .
C21 C 0.07176(12) 0.0353(3) 0.36531(7) 0.0389(4) Uani 1 1 d .
C22 C 0.03846(15) -0.1473(3) 0.37544(9) 0.0536(5) Uani 1 1 d .
H22A H 0.0790 -0.2248 0.4026 0.064 Uiso 1 1 calc R
C23 C -0.05566(19) -0.2141(4) 0.34489(12) 0.0761(8) Uani 1 1 d .
H23A H -0.0780 -0.3362 0.3517 0.091 Uiso 1 1 calc R
C24 C -0.11552(19) -0.0994(5) 0.30464(12) 0.0836(9) Uani 1 1 d .
H24A H -0.1791 -0.1434 0.2849 0.100 Uiso 1 1 calc R
C25 C -0.08226(18) 0.0783(5) 0.29360(10) 0.0770(8) Uani 1 1 d .
H25A H -0.1223 0.1538 0.2656 0.092 Uiso 1 1 calc R
C26 C 0.01113(15) 0.1469(4) 0.32404(9) 0.0569(5) Uani 1 1 d .
H26A H 0.0330 0.2688 0.3166 0.068 Uiso 1 1 calc R
B3 B 0.31176(15) 0.2401(3) 0.33005(8) 0.0356(4) Uani 1 1 d .
H3 H 0.2693 0.3722 0.3170 0.043 Uiso 1 1 calc R
B4 B 0.44988(15) 0.2325(3) 0.34793(9) 0.0408(4) Uani 1 1 d .
H4 H 0.4976 0.3610 0.3466 0.049 Uiso 1 1 calc R
B5 B 0.48398(15) 0.0559(3) 0.40201(9) 0.0419(5) Uani 1 1 d .
H5 H 0.5539 0.0707 0.4356 0.050 Uiso 1 1 calc R
B6 B 0.36844(14) -0.0493(3) 0.41894(8) 0.0363(4) Uani 1 1 d .
H6 H 0.3626 -0.1033 0.4631 0.044 Uiso 1 1 calc R
B7 B 0.26837(15) 0.0177(3) 0.30042(8) 0.0376(4) Uani 1 1 d .
H7 H 0.1971 0.0051 0.2677 0.045 Uiso 1 1 calc R
B8 B 0.38515(17) 0.1211(3) 0.28317(9) 0.0427(5) Uani 1 1 d .
H8 H 0.3910 0.1754 0.2390 0.051 Uiso 1 1 calc R
B9 B 0.49240(16) 0.0070(3) 0.32750(9) 0.0447(5) Uani 1 1 d .
H9 H 0.5678 -0.0125 0.3120 0.054 Uiso 1 1 calc R
B10 B 0.44142(16) -0.1667(3) 0.37172(10) 0.0445(5) Uani 1 1 d .
H10 H 0.4838 -0.2988 0.3850 0.053 Uiso 1 1 calc R
B11 B 0.30207(15) -0.1593(3) 0.35461(9) 0.0384(4) Uani 1 1 d .
H11 H 0.2527 -0.2851 0.3569 0.046 Uiso 1 1 calc R
B12 B 0.37941(16) -0.1269(3) 0.29806(9) 0.0435(5) Uani 1 1 d .
H12 H 0.3814 -0.2337 0.2634 0.052 Uiso 1 1 calc R

loop_
_atom_site_aniso_label
_atom_site_aniso_U_11
_atom_site_aniso_U_22
_atom_site_aniso_U_33
_atom_site_aniso_U_23
_atom_site_aniso_U_13
_atom_site_aniso_U_12
N1 0.0592(10) 0.0453(9) 0.0476(9) 0.0001(7) 0.0160(7) 0.0004(7)
C1 0.0289(7) 0.0339(8) 0.0324(7) -0.0027(6) 0.0038(6) -0.0025(6)
C2 0.0315(7) 0.0275(7) 0.0293(7) -0.0008(6) 0.0016(6) -0.0020(6)
C11 0.0358(8) 0.0404(9) 0.0399(9) -0.0116(7) 0.0073(7) -0.0080(7)
C12 0.0377(8) 0.0403(9) 0.0366(8) -0.0047(7) 0.0050(7) -0.0019(7)
C13 0.0318(8) 0.0422(9) 0.0372(8) -0.0085(7) 0.0074(6) -0.0050(7)
C14 0.0431(10) 0.0676(13) 0.0438(10) -0.0035(9) 0.0008(8) 0.0010(9)
C15 0.0586(12) 0.0945(18) 0.0383(10) -0.0235(11) 0.0063(9) -0.0083(12)
C16 0.0604(13) 0.0625(14) 0.0670(14) -0.0279(12) 0.0260(11) -0.0124(10)
C17 0.0627(13) 0.0438(11) 0.0701(14) -0.0062(10) 0.0257(10) -0.0028(9)
C18 0.0333(8) 0.0373(9) 0.0409(9) -0.0046(7) 0.0080(7) -0.0036(6)
C19 0.0415(10) 0.0656(13) 0.0632(12) -0.0219(10) 0.0185(9) -0.0098(9)
C20 0.0300(7) 0.0307(8) 0.0344(8) -0.0003(6) 0.0026(6) -0.0030(6)
C21 0.0300(7) 0.0509(10) 0.0356(8) -0.0075(7) 0.0047(6) -0.0045(7)
C22 0.0477(10) 0.0581(12) 0.0555(11) -0.0100(10) 0.0095(9) -0.0184(9)
C23 0.0608(14) 0.0863(18) 0.0830(17) -0.0369(15) 0.0168(13) -0.0352(13)
C24 0.0441(12) 0.135(3) 0.0687(16) -0.0478(17) -0.0023(11) -0.0182(15)
C25 0.0462(12) 0.129(3) 0.0495(12) -0.0122(14) -0.0105(9) 0.0156(14)
C26 0.0428(10) 0.0763(15) 0.0489(11) 0.0017(10) -0.0009(8) 0.0059(10)
B3 0.0420(10) 0.0322(9) 0.0326(9) 0.0038(7) 0.0062(7) 0.0002(7)
B4 0.0413(10) 0.0383(10) 0.0457(11) -0.0034(8) 0.0156(8) -0.0062(8)
B5 0.0303(9) 0.0483(12) 0.0461(11) -0.0027(9) 0.0034(8) 0.0037(8)
B6 0.0352(9) 0.0354(10) 0.0372(9) 0.0057(8) 0.0022(7) 0.0039(7)
B7 0.0428(10) 0.0390(10) 0.0300(8) -0.0038(7) 0.0027(7) -0.0010(8)
B8 0.0544(11) 0.0410(11) 0.0350(9) -0.0006(8) 0.0139(8) -0.0018(9)
B9 0.0437(10) 0.0433(11) 0.0498(11) -0.0070(9) 0.0156(9) 0.0017(9)
B10 0.0429(10) 0.0360(10) 0.0547(12) -0.0001(9) 0.0081(9) 0.0093(8)
B11 0.0431(10) 0.0268(9) 0.0454(10) -0.0036(8) 0.0072(8) -0.0005(7)
B12 0.0485(11) 0.0395(11) 0.0444(11) -0.0095(9) 0.0127(9) -0.0001(9)

loop_
_atom_type_symbol
_atom_type_description
_atom_type_scat_dispersion_real
_atom_type_scat_dispersion_imag
_atom_type_scat_source
C C 0.0033 0.0016 'International Tables Vol C Tables 4.2.6.8 and 6.1.1.4'
H H 0.0000 0.0000 'International Tables Vol C Tables 4.2.6.8 and 6.1.1.4'
B B 0.0013 0.0007 'International Tables Vol C Tables 4.2.6.8 and 6.1.1.4'
N N 0.0061 0.0033 'International Tables Vol C Tables 4.2.6.8 and 6.1.1.4'

loop_
_geom_angle_atom_site_label_1
_geom_angle_atom_site_label_2
_geom_angle_atom_site_label_3
_geom_angle
C17 N1 C13 117.99(17)
C11 C1 C2 115.76(12)
C11 C1 B5 122.87(13)
C2 C1 B5 111.50(12)
C11 C1 B4 122.07(14)
C2 C1 B4 111.56(12)
B5 C1 B4 62.28(11)
C11 C1 B6 117.10(13)
C2 C1 B6 61.90(9)
B5 C1 B6 61.98(11)
B4 C1 B6 113.56(13)
C11 C1 B3 116.08(13)
C2 C1 B3 61.80(10)
B5 C1 B3 113.47(13)
B4 C1 B3 62.04(11)
B6 C1 B3 114.19(12)
C20 C2 C1 115.92(12)
C20 C2 B7 123.45(12)
C1 C2 B7 110.39(12)
C20 C2 B11 123.33(13)
C1 C2 B11 110.65(12)
B7 C2 B11 61.99(11)
C20 C2 B3 116.49(13)
C1 C2 B3 61.67(10)
B7 C2 B3 61.61(10)
B11 C2 B3 113.00(12)
C20 C2 B6 116.94(12)
C1 C2 B6 61.53(10)
B7 C2 B6 112.64(12)
B11 C2 B6 61.71(11)
B3 C2 B6 113.77(12)
C1 C11 C12 114.44(14)
C13 C12 C18 112.44(14)
C13 C12 C11 108.50(14)
C18 C12 C11 112.77(13)
N1 C13 C14 122.18(17)
N1 C13 C12 117.18(15)
C14 C13 C12 120.64(17)
C15 C14 C13 118.3(2)
C16 C15 C14 118.71(19)
C15 C16 C17 119.0(2)
N1 C17 C16 123.8(2)
C20 C18 C19 121.02(15)
C20 C18 C12 122.64(14)
C19 C18 C12 116.16(15)
C18 C20 C21 122.20(14)
C18 C20 C2 122.21(13)
C21 C20 C2 115.59(13)
C26 C21 C22 119.05(17)
C26 C21 C20 120.65(17)
C22 C21 C20 120.29(16)
C21 C22 C23 120.0(2)
C24 C23 C22 120.0(2)
C25 C24 C23 120.4(2)
C24 C25 C26 120.2(2)
C21 C26 C25 120.4(2)
C1 B3 C2 56.53(9)
C1 B3 B8 105.03(13)
C2 B3 B8 105.71(13)
C1 B3 B7 104.08(13)
C2 B3 B7 58.79(10)
B8 B3 B7 60.63(12)
C1 B3 B4 58.47(10)
C2 B3 B4 104.46(12)
B8 B3 B4 60.35(12)
B7 B3 B4 108.16(14)
C1 B4 B5 58.73(10)
C1 B4 B9 105.10(14)
B5 B4 B9 60.01(12)
C1 B4 B3 59.49(10)
B5 B4 B3 108.48(13)
B9 B4 B3 108.06(14)
C1 B4 B8 105.08(13)
B5 B4 B8 108.22(14)
B9 B4 B8 60.34(12)
B3 B4 B8 59.42(11)
C1 B5 B4 58.99(10)
C1 B5 B6 59.56(10)
B4 B5 B6 108.88(13)
C1 B5 B9 105.35(14)
B4 B5 B9 60.08(12)
B6 B5 B9 108.32(14)
C1 B5 B10 105.33(13)
B4 B5 B10 108.62(14)
B6 B5 B10 59.49(12)
B9 B5 B10 60.53(12)
C1 B6 C2 56.57(9)
C1 B6 B10 105.13(13)
C2 B6 B10 105.77(13)
C1 B6 B5 58.46(10)
C2 B6 B5 104.40(13)
B10 B6 B5 60.33(12)
C1 B6 B11 104.38(12)
C2 B6 B11 58.81(10)
B10 B6 B11 60.92(11)
B5 B6 B11 108.47(14)
C2 B7 B3 59.60(10)
C2 B7 B11 59.09(10)
B3 B7 B11 108.98(13)
C2 B7 B12 105.49(13)
B3 B7 B12 108.18(14)
B11 B7 B12 60.23(12)
C2 B7 B8 105.45(13)
B3 B7 B8 59.48(11)
B11 B7 B8 108.73(14)
B12 B7 B8 60.39(12)
B3 B8 B4 60.23(11)
B3 B8 B7 59.90(11)
B4 B8 B7 107.50(13)
B3 B8 B9 108.19(14)
B4 B8 B9 59.69(12)
B7 B8 B9 107.56(14)
B3 B8 B12 107.88(14)
B4 B8 B12 107.51(14)
B7 B8 B12 59.59(12)
B9 B8 B12 60.02(12)
B5 B9 B4 59.91(11)
B5 B9 B8 107.84(14)
B4 B9 B8 59.97(12)
B5 B9 B10 59.76(12)
B4 B9 B10 107.88(14)
B8 B9 B10 108.15(15)
B5 B9 B12 107.47(14)
B4 B9 B12 107.77(14)
B8 B9 B12 60.08(12)
B10 B9 B12 59.90(12)
B6 B10 B5 60.18(11)
B6 B10 B12 107.96(14)
B5 B10 B12 107.54(15)
B6 B10 B9 108.20(14)
B5 B10 B9 59.70(12)
B12 B10 B9 60.06(12)
B6 B10 B11 59.96(11)
B5 B10 B11 107.60(13)
B12 B10 B11 59.71(11)
B9 B10 B11 107.76(14)
C2 B11 B7 58.92(10)
C2 B11 B6 59.49(10)
B7 B11 B6 108.33(13)
C2 B11 B12 105.11(13)
B7 B11 B12 59.91(12)
B6 B11 B12 107.49(14)
C2 B11 B10 104.90(13)
B7 B11 B10 107.80(14)
B6 B11 B10 59.12(11)
B12 B11 B10 59.97(12)
B7 B12 B11 59.85(11)
B7 B12 B10 108.02(14)
B11 B12 B10 60.31(12)
B7 B12 B9 107.80(14)
B11 B12 B9 108.22(14)
B10 B12 B9 60.04(12)
B7 B12 B8 60.02(12)
B11 B12 B8 108.14(14)
B10 B12 B8 108.11(14)
B9 B12 B8 59.89(12)

loop_
_geom_bond_atom_site_label_1
_geom_bond_atom_site_label_2
_geom_bond_distance
N1 C17 1.322(3)
N1 C13 1.329(2)
C1 C11 1.519(2)
C1 C2 1.640(2)
C1 B5 1.707(2)
C1 B4 1.712(2)
C1 B6 1.727(2)
C1 B3 1.730(2)
C2 C20 1.503(2)
C2 B7 1.718(2)
C2 B11 1.721(2)
C2 B3 1.732(2)
C2 B6 1.733(2)
C11 C12 1.536(2)
C12 C13 1.519(2)
C12 C18 1.531(2)
C13 C14 1.396(3)
C14 C15 1.389(3)
C15 C16 1.362(3)
C16 C17 1.368(3)
C18 C20 1.340(2)
C18 C19 1.508(2)
C20 C21 1.496(2)
C21 C26 1.381(3)
C21 C22 1.389(3)
C22 C23 1.392(3)
C23 C24 1.375(4)
C24 C25 1.362(4)
C25 C26 1.388(3)
B3 B8 1.759(3)
B3 B7 1.767(3)
B3 B4 1.774(3)
B4 B5 1.768(3)
B4 B9 1.771(3)
B4 B8 1.776(3)
B5 B6 1.768(3)
B5 B9 1.770(3)
B5 B10 1.771(3)
B6 B10 1.756(3)
B6 B11 1.771(3)
B7 B11 1.771(3)
B7 B12 1.772(3)
B7 B8 1.780(3)
B8 B9 1.783(3)
B8 B12 1.786(3)
B9 B10 1.785(3)
B9 B12 1.785(3)
B10 B12 1.782(3)
B10 B11 1.788(3)
B11 B12 1.778(3)
